data_4081852
loop_
_publ_author_name
'Chambers, Geoffrey M.'
'Angamuthu, Raja'
'Gray, Danielle L.'
'Rauchfuss, Thomas B.'

_publ_contact_author
; 
Thomas B. Rauchfuss
University of Illinois
A328 CLSL, Box 12-6
600 South Mathews Avenue
Urbana, IL 61801
USA
;
_publ_section_title
;
 Organo Ruthenium--Nickel Dithiolates with Redox-Responsive Nickel Sites
;
_journal_issue 21
_journal_name_full Organometallics
_journal_page_first 6324
_journal_paper_doi 10.1021/om4006824
_journal_volume 32
_journal_year 2013
_chemical_absolute_configuration ad
_chemical_formula_moiety 'C39 H44 Ni P2 Ru S2 '
_chemical_formula_sum 'C39 H44 Ni P2 Ru S2'
_chemical_formula_weight 798.58
_chemical_name_systematic
; 
? 
;
_space_group_IT_number 7
_symmetry_cell_setting monoclinic
_symmetry_space_group_name_Hall 'P -2yac'
_symmetry_space_group_name_H-M 'P 1 n 1'
_atom_sites_solution_hydrogens geom
_atom_sites_solution_primary direct
_atom_sites_solution_secondary difmap
_audit_creation_method SHELXL-97
_audit_update_record
; 
? 
;
_cell_angle_alpha 90.00
_cell_angle_beta 108.7450(10)
_cell_angle_gamma 90.00
_cell_formula_units_Z 2
_cell_length_a 9.8534(2)
_cell_length_b 13.3759(3)
_cell_length_c 14.4473(4)
_cell_measurement_reflns_used 9893
_cell_measurement_temperature 193(2)
_cell_measurement_theta_max 67.58
_cell_measurement_theta_min 3.30
_cell_volume 1803.13(7)
_computing_cell_refinement 'SAINT V7.68A (Bruker, 2005)'
_computing_data_collection 'APEX2 V2010.11-3 (Bruker, 2010)'
_computing_data_reduction
; 
SAINT V7.68A, XPREP V2005/2, SADABS V2007/4, TWINABS V2007/5 
(Bruker, 2005 & 2007) 
;
_computing_molecular_graphics
; 
SHELXTL V6.12 (Bruker, 2005), CrystalMaker v2.1.3 (CrystalMaker, 1994) 
;
_computing_publication_material 'XCIF V6.12 (Bruker, 2005)'
_computing_structure_refinement 'SHELXTL V6.12 (Bruker, 2005)'
_computing_structure_solution 'SHELXTL V6.12 (Bruker, 2005)'
_diffrn_ambient_temperature 193(2)
_diffrn_measured_fraction_theta_full 0.962
_diffrn_measured_fraction_theta_max 0.962
_diffrn_measurement_device 'Bruker Kappa/ApexII CCD'
_diffrn_measurement_method 'profile data from \f and \w scans'
_diffrn_radiation_monochromator graphite
_diffrn_radiation_source 'fine-focus sealed tube'
_diffrn_radiation_type CuK\a
_diffrn_radiation_wavelength 1.54178
_diffrn_radiation_wavelength_id bc25tas
_diffrn_reflns_av_R_equivalents 0.0364
_diffrn_reflns_av_sigmaI/netI 0.0378
_diffrn_reflns_limit_h_max 11
_diffrn_reflns_limit_h_min -11
_diffrn_reflns_limit_k_max 15
_diffrn_reflns_limit_k_min -15
_diffrn_reflns_limit_l_max 16
_diffrn_reflns_limit_l_min -15
_diffrn_reflns_number 17673
_diffrn_reflns_theta_full 67.94
_diffrn_reflns_theta_max 67.94
_diffrn_reflns_theta_min 4.62
_exptl_absorpt_coefficient_mu 6.155
_exptl_absorpt_correction_T_max 0.6118
_exptl_absorpt_correction_T_min 0.2138
_exptl_absorpt_correction_type integration
_exptl_absorpt_process_details 'SHELXTL/XPREP V2005/2 (Bruker, 2005)'
_exptl_crystal_colour black
_exptl_crystal_density_diffrn 1.471
_exptl_crystal_density_method 'not measured'
_exptl_crystal_description prism
_exptl_crystal_F_000 824
_exptl_crystal_id bc25tas
_exptl_crystal_preparation
; 
The data crystal was mounted using oil (Parantone-N, Exxon) to a 
0.3 mm cryo-loop (Hampton Research) with the (-1 -2 -2) scattering 
planes roughly normal to the spindle axis. 
;
_exptl_crystal_size_max 0.317
_exptl_crystal_size_mid 0.135
_exptl_crystal_size_min 0.115
_refine_diff_density_max 0.521
_refine_diff_density_min -0.322
_refine_diff_density_rms 0.054
_refine_ls_abs_structure_details 'Flack (1983),  2408 Friedels'
_refine_ls_abs_structure_Flack 0.007(5)
_refine_ls_extinction_method none
_refine_ls_goodness_of_fit_ref 1.071
_refine_ls_hydrogen_treatment noref
_refine_ls_matrix_type full
_refine_ls_number_parameters 479
_refine_ls_number_reflns 5566
_refine_ls_number_restraints 413
_refine_ls_restrained_S_all 1.059
_refine_ls_R_factor_all 0.0231
_refine_ls_R_factor_gt 0.0227
_refine_ls_shift/su_max 0.001
_refine_ls_shift/su_mean 0.000
_refine_ls_structure_factor_coef Fsqd
_refine_ls_weighting_details 'calc w=1/[\s^2^(Fo^2^)+(0.0233P)^2^+0.5692P] where P=(Fo^2^+2Fc^2^)/3'
_refine_ls_weighting_scheme calc
_refine_ls_wR_factor_gt 0.0554
_refine_ls_wR_factor_ref 0.0556
_reflns_number_gt 5497
_reflns_number_total 5566
_reflns_threshold_expression >2sigma(I)
_cod_data_source_file om4006824_si_002.cif
_cod_data_source_block bc25tas
_cod_depositor_comments
;
The following automatic conversions were performed:

'_symmetry_cell_setting' value 'Monoclinic' changed to 'monoclinic'
according to /home/saulius/struct/CIF-dictionaries/cif_core.dic
dictionary named 'cif_core.dic' version 2.4.2 from 2011-04-26.

Automatic conversion script
Id: cif_fix_values 1891 2012-01-12 08:04:46Z andrius 
;
_cod_original_sg_symbol_Hall 'P -2yac '
_cod_original_sg_symbol_H-M 'Pn   '
_cod_database_code 4081852

loop_
_symmetry_equiv_pos_as_xyz
'x, y, z'
'x+1/2, -y, z+1/2'

loop_
_atom_site_label
_atom_site_type_symbol
_atom_site_fract_x
_atom_site_fract_y
_atom_site_fract_z
_atom_site_U_iso_or_equiv
_atom_site_adp_type
_atom_site_occupancy
_atom_site_symmetry_multiplicity
_atom_site_calc_flag
_atom_site_refinement_flags
_atom_site_disorder_assembly
_atom_site_disorder_group
Ru1 Ru 0.873095(17) 0.201087(15) 0.128758(15) 0.02351(6) Uani 1 1 d D . .
Ni1 Ni 1.04303(5) 0.25513(4) 0.29523(4) 0.02258(11) Uani 1 1 d . . .
S1 S 0.86516(8) 0.14510(6) 0.27984(5) 0.02939(16) Uani 1 1 d . . .
S2 S 1.11907(7) 0.16994(6) 0.18741(5) 0.02863(16) Uani 1 1 d . . .
P1 P 1.01667(8) 0.41369(5) 0.30923(5) 0.02572(16) Uani 1 1 d . . .
P2 P 1.20746(7) 0.25332(5) 0.43517(5) 0.02409(15) Uani 1 1 d . . .
C1 C 0.8391(3) 0.4639(2) 0.3012(2) 0.0274(6) Uani 1 1 d . . .
C2 C 0.7652(4) 0.5333(3) 0.2329(3) 0.0373(8) Uani 1 1 d . . .
H2 H 0.8101 0.5631 0.1906 0.045 Uiso 1 1 calc R . .
C3 C 0.6256(4) 0.5601(3) 0.2253(3) 0.0440(8) Uani 1 1 d . . .
H3 H 0.5751 0.6068 0.1769 0.053 Uiso 1 1 calc R . .
C4 C 0.5605(4) 0.5195(3) 0.2871(3) 0.0450(9) Uani 1 1 d . . .
H4 H 0.4659 0.5389 0.2830 0.054 Uiso 1 1 calc R . .
C5 C 0.6343(4) 0.4498(3) 0.3559(3) 0.0492(9) Uani 1 1 d . . .
H5 H 0.5900 0.4215 0.3993 0.059 Uiso 1 1 calc R . .
C6 C 0.7710(4) 0.4214(3) 0.3619(3) 0.0424(8) Uani 1 1 d . . .
H6 H 0.8192 0.3720 0.4081 0.051 Uiso 1 1 calc R . .
C7 C 1.0874(3) 0.5044(2) 0.2404(2) 0.0307(7) Uani 1 1 d . . .
C8 C 1.1425(3) 0.4674(3) 0.1698(2) 0.0359(7) Uani 1 1 d . . .
H8 H 1.1412 0.3974 0.1582 0.043 Uiso 1 1 calc R . .
C9 C 1.1992(4) 0.5311(3) 0.1163(3) 0.0489(9) Uani 1 1 d . . .
H9 H 1.2350 0.5047 0.0677 0.059 Uiso 1 1 calc R . .
C10 C 1.2040(4) 0.6324(3) 0.1330(3) 0.0538(10) Uani 1 1 d . . .
H10 H 1.2413 0.6759 0.0951 0.065 Uiso 1 1 calc R . .
C11 C 1.1542(4) 0.6710(3) 0.2055(4) 0.0518(10) Uani 1 1 d . . .
H11 H 1.1600 0.7408 0.2185 0.062 Uiso 1 1 calc R . .
C12 C 1.0958(4) 0.6071(3) 0.2590(3) 0.0423(8) Uani 1 1 d . . .
H12 H 1.0615 0.6335 0.3083 0.051 Uiso 1 1 calc R . .
C13 C 1.1239(3) 0.4466(2) 0.4367(2) 0.0324(7) Uani 1 1 d . . .
H13A H 1.1464 0.5189 0.4415 0.039 Uiso 1 1 calc R . .
H13B H 1.0692 0.4309 0.4816 0.039 Uiso 1 1 calc R . .
C14 C 1.2621(3) 0.3854(2) 0.4641(2) 0.0310(7) Uani 1 1 d . . .
H14A H 1.3158 0.3930 0.5346 0.037 Uiso 1 1 calc R . .
H14B H 1.3239 0.4079 0.4260 0.037 Uiso 1 1 calc R . .
C15 C 1.1684(4) 0.2148(2) 0.5468(2) 0.0292(6) Uani 1 1 d . . .
C16 C 1.0310(4) 0.1853(3) 0.5401(3) 0.0377(7) Uani 1 1 d . . .
H16 H 0.9581 0.1835 0.4783 0.045 Uiso 1 1 calc R . .
C17 C 0.9998(5) 0.1582(3) 0.6236(3) 0.0490(9) Uani 1 1 d . . .
H17 H 0.9053 0.1377 0.6186 0.059 Uiso 1 1 calc R . .
C18 C 1.1035(5) 0.1607(3) 0.7133(3) 0.0523(10) Uani 1 1 d . . .
H18 H 1.0815 0.1411 0.7701 0.063 Uiso 1 1 calc R . .
C19 C 1.2401(5) 0.1919(3) 0.7207(3) 0.0451(9) Uani 1 1 d . . .
H19 H 1.3120 0.1953 0.7830 0.054 Uiso 1 1 calc R . .
C20 C 1.2725(4) 0.2181(3) 0.6380(3) 0.0374(7) Uani 1 1 d . . .
H20 H 1.3671 0.2387 0.6435 0.045 Uiso 1 1 calc R . .
C21 C 1.3753(3) 0.1887(2) 0.4446(2) 0.0274(6) Uani 1 1 d . . .
C22 C 1.4155(3) 0.0995(2) 0.4955(2) 0.0309(7) Uani 1 1 d . . .
H22 H 1.3592 0.0727 0.5321 0.037 Uiso 1 1 calc R . .
C23 C 1.5381(4) 0.0493(3) 0.4929(3) 0.0391(8) Uani 1 1 d . . .
H23 H 1.5657 -0.0113 0.5282 0.047 Uiso 1 1 calc R . .
C24 C 1.6190(4) 0.0871(3) 0.4396(3) 0.0440(8) Uani 1 1 d . . .
H24 H 1.7033 0.0531 0.4388 0.053 Uiso 1 1 calc R . .
C25 C 1.5784(4) 0.1740(3) 0.3872(3) 0.0477(9) Uani 1 1 d . . .
H25 H 1.6348 0.1997 0.3503 0.057 Uiso 1 1 calc R . .
C26 C 1.4556(4) 0.2245(3) 0.3880(3) 0.0393(8) Uani 1 1 d . . .
H26 H 1.4264 0.2834 0.3499 0.047 Uiso 1 1 calc R . .
C27 C 0.9633(4) 0.0278(3) 0.3195(3) 0.0422(8) Uani 1 1 d . . .
H27A H 1.0369 0.0391 0.3838 0.051 Uiso 1 1 calc R . .
H27B H 0.8955 -0.0228 0.3287 0.051 Uiso 1 1 calc R . .
C28 C 1.0357(4) -0.0142(3) 0.2509(3) 0.0443(9) Uani 1 1 d . . .
H28A H 0.9635 -0.0199 0.1851 0.053 Uiso 1 1 calc R . .
H28B H 1.0691 -0.0826 0.2729 0.053 Uiso 1 1 calc R . .
C29 C 1.1615(4) 0.0450(3) 0.2419(3) 0.0396(8) Uani 1 1 d . . .
H29A H 1.2075 0.0058 0.2020 0.048 Uiso 1 1 calc R . .
H29B H 1.2325 0.0524 0.3079 0.048 Uiso 1 1 calc R . .
C30 C 0.6426(2) 0.2297(5) 0.0598(4) 0.0331(10) Uani 0.857(7) 1 d PGDU A 1
C31 C 0.7161(5) 0.3198(4) 0.0704(3) 0.0337(11) Uani 0.857(7) 1 d PGDU A 1
H31 H 0.7005 0.3721 0.1154 0.040 Uiso 0.857(7) 1 calc PR A 1
C32 C 0.8272(6) 0.3311(3) 0.0315(3) 0.0361(12) Uani 0.857(7) 1 d PGDU A 1
H32 H 0.8906 0.3912 0.0489 0.043 Uiso 0.857(7) 1 calc PR A 1
C33 C 0.8647(5) 0.2521(4) -0.0180(2) 0.0371(11) Uani 0.857(7) 1 d PGDU A 1
C34 C 0.7912(5) 0.1620(4) -0.0286(2) 0.0369(11) Uani 0.857(7) 1 d PGDU A 1
H34 H 0.8300 0.1018 -0.0526 0.044 Uiso 0.857(7) 1 calc PR A 1
C35 C 0.6801(4) 0.1507(4) 0.0104(3) 0.0362(10) Uani 0.857(7) 1 d PGDU A 1
H35 H 0.6402 0.0826 0.0138 0.043 Uiso 0.857(7) 1 calc PR A 1
C36 C 0.5179(5) 0.2225(4) 0.1049(4) 0.0450(12) Uani 0.857(7) 1 d PDU A 1
H36A H 0.5535 0.2536 0.1713 0.054 Uiso 0.857(7) 1 calc PR A 1
C37 C 0.3911(6) 0.2848(6) 0.0446(5) 0.0808(19) Uani 0.857(7) 1 d PDU A 1
H37A H 0.4226 0.3535 0.0398 0.121 Uiso 0.857(7) 1 calc PR A 1
H37B H 0.3167 0.2848 0.0761 0.121 Uiso 0.857(7) 1 calc PR A 1
H37C H 0.3523 0.2561 -0.0211 0.121 Uiso 0.857(7) 1 calc PR A 1
C38 C 0.4746(6) 0.1154(5) 0.1185(5) 0.0683(16) Uani 0.857(7) 1 d PDU A 1
H38A H 0.5585 0.0785 0.1591 0.102 Uiso 0.857(7) 1 calc PR A 1
H38B H 0.4365 0.0829 0.0546 0.102 Uiso 0.857(7) 1 calc PR A 1
H38C H 0.4008 0.1161 0.1506 0.102 Uiso 0.857(7) 1 calc PR A 1
C39 C 0.9878(8) 0.2631(6) -0.0622(6) 0.055(2) Uani 0.857(7) 1 d PDU A 1
H39A H 0.9474 0.2708 -0.1332 0.083 Uiso 0.857(7) 1 calc PR A 1
H39B H 1.0484 0.2033 -0.0471 0.083 Uiso 0.857(7) 1 calc PR A 1
H39C H 1.0455 0.3220 -0.0342 0.083 Uiso 0.857(7) 1 calc PR A 1
C30B C 0.6390(9) 0.225(3) 0.073(2) 0.031(2) Uani 0.143(7) 1 d PGDU A 2
C31B C 0.706(3) 0.318(2) 0.088(2) 0.030(3) Uani 0.143(7) 1 d PGDU A 2
H31A H 0.6937 0.3631 0.1401 0.036 Uiso 0.143(7) 1 calc PR A 2
C32B C 0.809(4) 0.3400(15) 0.044(2) 0.036(3) Uani 0.143(7) 1 d PGDU A 2
H32A H 0.8689 0.4014 0.0645 0.044 Uiso 0.143(7) 1 calc PR A 2
C33B C 0.844(3) 0.269(3) -0.0148(13) 0.039(3) Uani 0.143(7) 1 d PGDU A 2
C34B C 0.777(4) 0.177(3) -0.0297(6) 0.037(3) Uani 0.143(7) 1 d PGDU A 2
H34A H 0.8150 0.1222 -0.0620 0.044 Uiso 0.143(7) 1 calc PR A 2
C35B C 0.675(2) 0.154(3) 0.0144(19) 0.034(2) Uani 0.143(7) 1 d PGDU A 2
H35A H 0.6398 0.0840 0.0136 0.041 Uiso 0.143(7) 1 calc PR A 2
C36B C 0.507(2) 0.193(2) 0.105(2) 0.044(3) Uani 0.143(7) 1 d PDU A 2
H36B H 0.5344 0.1407 0.1569 0.053 Uiso 0.143(7) 1 calc PR A 2
C37B C 0.474(3) 0.292(2) 0.146(2) 0.063(6) Uani 0.143(7) 1 d PDU A 2
H37D H 0.3940 0.2825 0.1717 0.095 Uiso 0.143(7) 1 calc PR A 2
H37E H 0.4471 0.3422 0.0937 0.095 Uiso 0.143(7) 1 calc PR A 2
H37F H 0.5586 0.3146 0.1983 0.095 Uiso 0.143(7) 1 calc PR A 2
C38B C 0.380(3) 0.158(3) 0.019(2) 0.064(6) Uani 0.143(7) 1 d PDU A 2
H38D H 0.2902 0.1766 0.0302 0.095 Uiso 0.143(7) 1 calc PR A 2
H38E H 0.3841 0.0857 0.0118 0.095 Uiso 0.143(7) 1 calc PR A 2
H38F H 0.3836 0.1908 -0.0413 0.095 Uiso 0.143(7) 1 calc PR A 2
C39B C 0.975(4) 0.291(4) -0.049(4) 0.045(5) Uani 0.143(7) 1 d PDU A 2
H39D H 0.9454 0.2914 -0.1202 0.068 Uiso 0.143(7) 1 calc PR A 2
H39E H 1.0481 0.2391 -0.0233 0.068 Uiso 0.143(7) 1 calc PR A 2
H39F H 1.0159 0.3564 -0.0237 0.068 Uiso 0.143(7) 1 calc PR A 2

loop_
_atom_site_aniso_label
_atom_site_aniso_U_11
_atom_site_aniso_U_22
_atom_site_aniso_U_33
_atom_site_aniso_U_23
_atom_site_aniso_U_13
_atom_site_aniso_U_12
Ru1 0.02151(9) 0.02304(11) 0.02292(11) -0.00122(10) 0.00289(7) 0.00217(9)
Ni1 0.0240(2) 0.0189(3) 0.0224(3) -0.00131(19) 0.00393(19) 0.00041(18)
S1 0.0278(3) 0.0297(4) 0.0296(4) 0.0013(3) 0.0078(3) -0.0033(3)
S2 0.0237(3) 0.0342(4) 0.0263(4) -0.0033(3) 0.0056(3) 0.0059(3)
P1 0.0304(4) 0.0191(4) 0.0256(4) -0.0004(3) 0.0061(3) 0.0015(3)
P2 0.0254(3) 0.0227(4) 0.0218(4) 0.0004(3) 0.0043(3) -0.0005(3)
C1 0.0317(15) 0.0205(14) 0.0293(16) -0.0039(12) 0.0087(13) 0.0001(12)
C2 0.0417(18) 0.0309(17) 0.040(2) 0.0064(15) 0.0142(16) 0.0064(15)
C3 0.0355(17) 0.0348(18) 0.055(2) 0.0017(17) 0.0047(17) 0.0096(15)
C4 0.0334(17) 0.042(2) 0.059(2) -0.0072(18) 0.0142(17) 0.0021(15)
C5 0.0415(19) 0.058(2) 0.052(2) -0.001(2) 0.0203(18) -0.0098(18)
C6 0.0381(17) 0.045(2) 0.043(2) 0.0077(16) 0.0111(16) -0.0007(15)
C7 0.0279(15) 0.0245(15) 0.0353(18) 0.0022(13) 0.0042(14) -0.0013(12)
C8 0.0342(16) 0.0340(18) 0.0381(19) 0.0048(15) 0.0095(15) -0.0021(14)
C9 0.045(2) 0.057(3) 0.046(2) 0.0101(19) 0.0172(18) -0.0022(18)
C10 0.042(2) 0.058(3) 0.061(3) 0.023(2) 0.017(2) -0.0075(18)
C11 0.044(2) 0.0310(18) 0.074(3) 0.0094(19) 0.009(2) -0.0064(16)
C12 0.0403(18) 0.0284(17) 0.055(2) 0.0033(16) 0.0111(17) -0.0012(14)
C13 0.0367(15) 0.0268(16) 0.0293(17) -0.0056(13) 0.0042(14) 0.0016(13)
C14 0.0336(15) 0.0243(15) 0.0288(16) -0.0048(13) 0.0011(13) -0.0044(12)
C15 0.0375(16) 0.0231(15) 0.0281(17) -0.0003(12) 0.0121(14) 0.0025(13)
C16 0.0412(18) 0.0378(18) 0.036(2) -0.0010(15) 0.0153(16) 0.0004(15)
C17 0.059(2) 0.046(2) 0.052(2) 0.0017(18) 0.032(2) -0.0026(18)
C18 0.085(3) 0.047(2) 0.037(2) 0.0058(17) 0.037(2) 0.009(2)
C19 0.070(3) 0.038(2) 0.0263(19) 0.0023(14) 0.0127(18) 0.0164(18)
C20 0.0464(19) 0.0340(17) 0.0305(18) -0.0012(14) 0.0107(16) 0.0091(15)
C21 0.0244(14) 0.0297(16) 0.0236(16) -0.0006(12) 0.0014(12) -0.0018(12)
C22 0.0309(15) 0.0339(17) 0.0271(17) 0.0034(13) 0.0080(13) 0.0013(13)
C23 0.0397(17) 0.0388(19) 0.0355(19) 0.0081(15) 0.0075(15) 0.0105(15)
C24 0.0299(16) 0.053(2) 0.048(2) -0.0009(18) 0.0122(15) 0.0084(16)
C25 0.0402(19) 0.056(2) 0.053(2) 0.0084(19) 0.0232(18) 0.0036(17)
C26 0.0361(17) 0.0416(19) 0.043(2) 0.0078(16) 0.0159(16) 0.0040(15)
C27 0.057(2) 0.0264(17) 0.0366(19) 0.0052(15) 0.0058(16) -0.0054(15)
C28 0.060(2) 0.0223(16) 0.039(2) -0.0026(15) -0.0004(18) 0.0060(15)
C29 0.0380(16) 0.0330(18) 0.0357(19) -0.0090(15) -0.0051(15) 0.0168(14)
C30 0.0243(16) 0.041(2) 0.029(2) 0.0005(19) 0.0012(15) 0.0055(16)
C31 0.036(2) 0.0308(17) 0.028(3) 0.0009(18) 0.0021(18) 0.0100(16)
C32 0.031(2) 0.036(2) 0.035(2) 0.0105(19) 0.0022(17) 0.0055(16)
C33 0.030(2) 0.055(3) 0.0229(18) 0.0129(17) 0.0040(15) 0.0113(18)
C34 0.033(2) 0.048(3) 0.0241(18) -0.0055(16) 0.0009(15) 0.0172(18)
C35 0.0283(17) 0.040(2) 0.030(2) -0.0064(17) -0.0059(16) 0.0018(16)
C36 0.0283(19) 0.063(3) 0.043(2) 0.000(2) 0.0111(17) 0.003(2)
C37 0.039(3) 0.119(5) 0.086(4) 0.016(4) 0.022(3) 0.026(3)
C38 0.048(2) 0.085(4) 0.076(3) 0.001(3) 0.026(3) -0.024(3)
C39 0.046(3) 0.085(6) 0.040(4) 0.017(4) 0.021(2) 0.009(3)
C30B 0.025(4) 0.041(4) 0.028(4) 0.000(4) 0.010(3) 0.003(4)
C31B 0.030(4) 0.033(4) 0.023(5) 0.002(4) 0.004(4) 0.008(4)
C32B 0.035(5) 0.038(4) 0.030(5) 0.007(4) 0.002(4) 0.006(4)
C33B 0.037(4) 0.045(5) 0.028(4) 0.013(4) -0.002(4) 0.009(4)
C34B 0.033(4) 0.047(5) 0.025(4) 0.001(4) 0.000(4) 0.010(4)
C35B 0.028(4) 0.043(4) 0.027(4) -0.004(4) 0.001(4) 0.007(4)
C36B 0.031(5) 0.057(6) 0.044(6) 0.000(6) 0.012(5) 0.000(5)
C37B 0.054(8) 0.070(8) 0.066(8) 0.005(7) 0.019(7) -0.001(7)
C38B 0.054(8) 0.072(9) 0.065(9) -0.006(8) 0.019(7) -0.011(7)
C39B 0.038(9) 0.064(11) 0.029(10) 0.014(9) 0.005(7) 0.011(8)

loop_
_atom_type_symbol
_atom_type_description
_atom_type_scat_dispersion_real
_atom_type_scat_dispersion_imag
_atom_type_scat_source
C C 0.0181 0.0091 'International Tables Vol C Tables 4.2.6.8 and 6.1.1.4'
H H 0.0000 0.0000 'International Tables Vol C Tables 4.2.6.8 and 6.1.1.4'
P P 0.2955 0.4335 'International Tables Vol C Tables 4.2.6.8 and 6.1.1.4'
S S 0.3331 0.5567 'International Tables Vol C Tables 4.2.6.8 and 6.1.1.4'
Ni Ni -3.0029 0.5091 'International Tables Vol C Tables 4.2.6.8 and 6.1.1.4'
Ru Ru 0.0552 3.2960 'International Tables Vol C Tables 4.2.6.8 and 6.1.1.4'

loop_
_exptl_crystal_face_index_h
_exptl_crystal_face_index_k
_exptl_crystal_face_index_l
_exptl_crystal_face_perp_dist
0.00 -1.00 -1.00 0.0380
0.00 1.00 1.00 0.0570
0.00 -1.00 1.00 0.0260
0.00 1.00 -1.00 0.0670
-3.00 0.00 1.00 0.1520
3.00 0.00 -1.00 0.1340

loop_
_geom_angle_atom_site_label_1
_geom_angle_atom_site_label_2
_geom_angle_atom_site_label_3
_geom_angle
C31 Ru1 C32 37.0
C31 Ru1 C33B 58.2(8)
C32 Ru1 C33B 29.2(10)
C31 Ru1 C30 36.9
C32 Ru1 C30 66.51(5)
C33B Ru1 C30 72.5(9)
C31 Ru1 C32B 29.7(10)
C32 Ru1 C32B 8.4(9)
C33B Ru1 C32B 36.82(9)
C30 Ru1 C32B 62.0(11)
C31 Ru1 C34B 72.1(10)
C32 Ru1 C34B 61.3(11)
C33B Ru1 C34B 36.81(9)
C30 Ru1 C34B 61.3(10)
C32B Ru1 C34B 66.28(15)
C31 Ru1 C33 66.48(5)
C32 Ru1 C33 36.9
C33B Ru1 C33 8.4(9)
C30 Ru1 C33 78.27(5)
C32B Ru1 C33 44.8(9)
C34B Ru1 C33 34.4(11)
C31 Ru1 C31B 8.1(8)
C32 Ru1 C31B 44.5(9)
C33B Ru1 C31B 66.26(15)
C30 Ru1 C31B 35.3(13)
C32B Ru1 C31B 36.78(9)
C34B Ru1 C31B 78.20(16)
C33 Ru1 C31B 74.5(8)
C31 Ru1 C35B 64.5(12)
C32 Ru1 C35B 78.1(11)
C33B Ru1 C35B 66.23(15)
C30 Ru1 C35B 34.2(13)
C32B Ru1 C35B 78.20(16)
C34B Ru1 C35B 36.75(9)
C33 Ru1 C35B 67.5(11)
C31B Ru1 C35B 66.15(15)
C31 Ru1 C30B 39.6(12)
C32 Ru1 C30B 71.2(11)
C33B Ru1 C30B 78.20(16)
C30 Ru1 C30B 5.7(9)
C32B Ru1 C30B 66.20(15)
C34B Ru1 C30B 66.16(15)
C33 Ru1 C30B 84.0(9)
C31B Ru1 C30B 36.72(9)
C35B Ru1 C30B 36.71(9)
C31 Ru1 C35 66.30(5)
C32 Ru1 C35 78.27(5)
C33B Ru1 C35 65.1(11)
C30 Ru1 C35 36.7
C32B Ru1 C35 78.8(12)
C34B Ru1 C35 34.6(11)
C33 Ru1 C35 66.03(5)
C31B Ru1 C35 68.2(12)
C35B Ru1 C35 2.7(12)
C30B Ru1 C35 39.3(12)
C31 Ru1 C34 78.27(5)
C32 Ru1 C34 66.24(5)
C33B Ru1 C34 40.3(11)
C30 Ru1 C34 66.06(5)
C32B Ru1 C34 71.7(11)
C34B Ru1 C34 6.2(10)
C33 Ru1 C34 36.7
C31B Ru1 C34 84.3(10)
C35B Ru1 C34 39.0(11)
C30B Ru1 C34 70.7(11)
C35 Ru1 C34 36.6
P2 Ni1 P1 90.00(3)
P2 Ni1 S2 109.19(3)
P1 Ni1 S2 129.96(4)
P2 Ni1 S1 114.52(3)
P1 Ni1 S1 122.76(3)
S2 Ni1 S1 91.29(3)
P2 Ni1 Ru1 162.14(3)
P1 Ni1 Ru1 107.74(3)
S2 Ni1 Ru1 57.77(2)
S1 Ni1 Ru1 57.74(2)
C27 S1 Ni1 102.31(12)
C27 S1 Ru1 113.18(12)
Ni1 S1 Ru1 67.81(2)
C29 S2 Ni1 104.19(11)
C29 S2 Ru1 112.62(11)
Ni1 S2 Ru1 67.79(2)
C7 P1 C1 104.02(14)
C7 P1 C13 100.71(15)
C1 P1 C13 101.65(14)
C7 P1 Ni1 121.34(10)
C1 P1 Ni1 119.59(10)
C13 P1 Ni1 106.19(11)
C21 P2 C15 103.87(14)
C21 P2 C14 104.07(14)
C15 P2 C14 101.27(14)
C21 P2 Ni1 117.73(10)
C15 P2 Ni1 121.30(11)
C14 P2 Ni1 106.15(11)
C2 C1 C6 118.5(3)
C2 C1 P1 124.2(2)
C6 C1 P1 117.0(2)
C1 C2 C3 120.7(3)
C1 C2 H2 119.6
C3 C2 H2 119.6
C4 C3 C2 120.4(3)
C4 C3 H3 119.8
C2 C3 H3 119.8
C3 C4 C5 119.1(3)
C3 C4 H4 120.4
C5 C4 H4 120.4
C6 C5 C4 120.6(3)
C6 C5 H5 119.7
C4 C5 H5 119.7
C5 C6 C1 120.7(3)
C5 C6 H6 119.7
C1 C6 H6 119.7
C8 C7 C12 118.5(3)
C8 C7 P1 117.8(2)
C12 C7 P1 123.6(3)
C9 C8 C7 120.9(3)
C9 C8 H8 119.6
C7 C8 H8 119.6
C10 C9 C8 120.5(4)
C10 C9 H9 119.8
C8 C9 H9 119.8
C9 C10 C11 119.8(3)
C9 C10 H10 120.1
C11 C10 H10 120.1
C10 C11 C12 119.8(4)
C10 C11 H11 120.1
C12 C11 H11 120.1
C11 C12 C7 120.4(4)
C11 C12 H12 119.8
C7 C12 H12 119.8
C14 C13 P1 107.8(2)
C14 C13 H13A 110.1
P1 C13 H13A 110.1
C14 C13 H13B 110.1
P1 C13 H13B 110.1
H13A C13 H13B 108.5
C13 C14 P2 106.3(2)
C13 C14 H14A 110.5
P2 C14 H14A 110.5
C13 C14 H14B 110.5
P2 C14 H14B 110.5
H14A C14 H14B 108.7
C16 C15 C20 119.0(3)
C16 C15 P2 119.5(3)
C20 C15 P2 121.5(3)
C15 C16 C17 120.0(4)
C15 C16 H16 120.0
C17 C16 H16 120.0
C18 C17 C16 120.7(4)
C18 C17 H17 119.6
C16 C17 H17 119.6
C17 C18 C19 119.6(3)
C17 C18 H18 120.2
C19 C18 H18 120.2
C20 C19 C18 120.1(4)
C20 C19 H19 119.9
C18 C19 H19 119.9
C19 C20 C15 120.6(4)
C19 C20 H20 119.7
C15 C20 H20 119.7
C22 C21 C26 119.1(3)
C22 C21 P2 122.8(2)
C26 C21 P2 117.6(2)
C21 C22 C23 120.1(3)
C21 C22 H22 120.0
C23 C22 H22 120.0
C24 C23 C22 120.3(3)
C24 C23 H23 119.9
C22 C23 H23 119.9
C23 C24 C25 120.1(3)
C23 C24 H24 119.9
C25 C24 H24 119.9
C24 C25 C26 120.5(3)
C24 C25 H25 119.7
C26 C25 H25 119.7
C25 C26 C21 119.8(3)
C25 C26 H26 120.1
C21 C26 H26 120.1
C28 C27 S1 115.4(3)
C28 C27 H27A 108.4
S1 C27 H27A 108.4
C28 C27 H27B 108.4
S1 C27 H27B 108.4
H27A C27 H27B 107.5
C27 C28 C29 115.9(3)
C27 C28 H28A 108.3
C29 C28 H28A 108.3
C27 C28 H28B 108.3
C29 C28 H28B 108.3
H28A C28 H28B 107.4
C28 C29 S2 115.7(2)
C28 C29 H29A 108.4
S2 C29 H29A 108.4
C28 C29 H29B 108.4
S2 C29 H29B 108.4
H29A C29 H29B 107.4
C31 C30 C35 120.0
C31 C30 C36 117.3(4)
C35 C30 C36 122.7(4)
C31 C30 Ru1 71.05(8)
C35 C30 Ru1 72.20(8)
C36 C30 Ru1 129.4(3)
C30 C31 C32 120.0
C30 C31 Ru1 72.02(8)
C32 C31 Ru1 71.55(8)
C30 C31 H31 119.6
C32 C31 H31 119.6
Ru1 C31 H31 119.6
C31 C32 C33 120.0
C31 C32 Ru1 71.42(8)
C33 C32 Ru1 72.11(8)
C31 C32 H32 119.6
C33 C32 H32 119.6
Ru1 C32 H32 119.6
C32 C33 C34 120.0
C32 C33 C39 120.9(4)
C34 C33 C39 119.1(4)
C32 C33 Ru1 71.01(8)
C34 C33 Ru1 72.16(8)
C39 C33 Ru1 129.3(4)
C35 C34 C33 120.0
C35 C34 Ru1 71.65(8)
C33 C34 Ru1 71.19(8)
C35 C34 H34 119.5
C33 C34 H34 119.5
Ru1 C34 H34 119.5
C34 C35 C30 120.0
C34 C35 Ru1 71.78(8)
C30 C35 Ru1 71.10(8)
C34 C35 H35 119.5
C30 C35 H35 119.5
Ru1 C35 H35 119.5
C37 C36 C38 112.1(5)
C37 C36 C30 109.7(4)
C38 C36 C30 113.6(5)
C37 C36 H36A 107.0
C38 C36 H36A 107.0
C30 C36 H36A 107.0
C31B C30B C35B 120.0
C31B C30B C36B 126(3)
C35B C30B C36B 113(3)
C31B C30B Ru1 71.52(17)
C35B C30B Ru1 71.61(17)
C36B C30B Ru1 136.4(18)
C30B C31B C32B 120.0
C30B C31B Ru1 71.75(17)
C32B C31B Ru1 71.46(17)
C30B C31B H31A 119.5
C32B C31B H31A 119.5
Ru1 C31B H31A 119.5
C33B C32B C31B 120.0
C33B C32B Ru1 71.55(17)
C31B C32B Ru1 71.76(17)
C33B C32B H32A 119.6
C31B C32B H32A 119.6
Ru1 C32B H32A 119.6
C34B C33B C32B 120.0
C34B C33B C39B 121(3)
C32B C33B C39B 118(3)
C34B C33B Ru1 71.71(17)
C32B C33B Ru1 71.63(17)
C39B C33B Ru1 120(3)
C33B C34B C35B 120.0
C33B C34B Ru1 71.48(17)
C35B C34B Ru1 71.78(17)
C33B C34B H34A 119.5
C35B C34B H34A 119.5
Ru1 C34B H34A 119.5
C34B C35B C30B 120.0
C34B C35B Ru1 71.47(17)
C30B C35B Ru1 71.69(17)
C34B C35B H35A 119.5
C30B C35B H35A 119.5
Ru1 C35B H35A 119.5
C38B C36B C37B 111(2)
C38B C36B C30B 113(2)
C37B C36B C30B 100(2)
C38B C36B H36B 110.8
C37B C36B H36B 110.8
C30B C36B H36B 110.8
C36B C37B H37D 109.5
C36B C37B H37E 109.5
H37D C37B H37E 109.5
C36B C37B H37F 109.5
H37D C37B H37F 109.5
H37E C37B H37F 109.5
C36B C38B H38D 109.5
C36B C38B H38E 109.5
H38D C38B H38E 109.5
C36B C38B H38F 109.5
H38D C38B H38F 109.5
H38E C38B H38F 109.5
C33B C39B H39D 109.5
C33B C39B H39E 109.5
H39D C39B H39E 109.5
C33B C39B H39F 109.5
H39D C39B H39F 109.5
H39E C39B H39F 109.5

loop_
_geom_bond_atom_site_label_1
_geom_bond_atom_site_label_2
_geom_bond_distance
Ru1 C31 2.188(2)
Ru1 C32 2.190(2)
Ru1 C33B 2.200(6)
Ru1 C30 2.201(2)
Ru1 C32B 2.201(6)
Ru1 C34B 2.203(6)
Ru1 C33 2.204(2)
Ru1 C31B 2.205(6)
Ru1 C35B 2.207(6)
Ru1 C30B 2.208(6)
Ru1 C35 2.215(2)
Ru1 C34 2.216(2)
Ni1 P2 2.1465(8)
Ni1 P1 2.1542(9)
Ni1 S2 2.2441(8)
Ni1 S1 2.2443(9)
S1 C27 1.835(4)
S2 C29 1.838(4)
P1 C7 1.841(3)
P1 C1 1.843(3)
P1 C13 1.857(3)
P2 C21 1.832(3)
P2 C15 1.848(3)
P2 C14 1.855(3)
C1 C2 1.380(5)
C1 C6 1.386(5)
C2 C3 1.391(5)
C2 H2 0.9500
C3 C4 1.368(5)
C3 H3 0.9500
C4 C5 1.386(6)
C4 H4 0.9500
C5 C6 1.376(5)
C5 H5 0.9500
C6 H6 0.9500
C7 C8 1.392(5)
C7 C12 1.397(5)
C8 C9 1.384(5)
C8 H8 0.9500
C9 C10 1.373(6)
C9 H9 0.9500
C10 C11 1.391(6)
C10 H10 0.9500
C11 C12 1.395(5)
C11 H11 0.9500
C12 H12 0.9500
C13 C14 1.528(4)
C13 H13A 0.9900
C13 H13B 0.9900
C14 H14A 0.9900
C14 H14B 0.9900
C15 C16 1.384(5)
C15 C20 1.386(5)
C16 C17 1.386(5)
C16 H16 0.9500
C17 C18 1.368(6)
C17 H17 0.9500
C18 C19 1.381(6)
C18 H18 0.9500
C19 C20 1.378(5)
C19 H19 0.9500
C20 H20 0.9500
C21 C22 1.391(5)
C21 C26 1.393(5)
C22 C23 1.393(4)
C22 H22 0.9500
C23 C24 1.371(5)
C23 H23 0.9500
C24 C25 1.374(6)
C24 H24 0.9500
C25 C26 1.389(5)
C25 H25 0.9500
C26 H26 0.9500
C27 C28 1.504(5)
C27 H27A 0.9900
C27 H27B 0.9900
C28 C29 1.511(5)
C28 H28A 0.9900
C28 H28B 0.9900
C29 H29A 0.9900
C29 H29B 0.9900
C30 C31 1.3900
C30 C35 1.3900
C30 C36 1.567(4)
C31 C32 1.3900
C31 H31 1.0000
C32 C33 1.3900
C32 H32 1.0000
C33 C34 1.3900
C33 C39 1.548(5)
C34 C35 1.3900
C34 H34 1.0000
C35 H35 1.0000
C36 C37 1.521(6)
C36 C38 1.525(6)
C36 H36A 1.0000
C37 H37A 0.9800
C37 H37B 0.9800
C37 H37C 0.9800
C38 H38A 0.9800
C38 H38B 0.9800
C38 H38C 0.9800
C39 H39A 0.9800
C39 H39B 0.9800
C39 H39C 0.9800
C30B C31B 1.3900
C30B C35B 1.3900
C30B C36B 1.570(10)
C31B C32B 1.3900
C31B H31A 1.0000
C32B C33B 1.3900
C32B H32A 1.0000
C33B C34B 1.3900
C33B C39B 1.549(10)
C34B C35B 1.3900
C34B H34A 1.0000
C35B H35A 1.0000
C36B C38B 1.525(10)
C36B C37B 1.526(10)
C36B H36B 1.0000
C37B H37D 0.9800
C37B H37E 0.9800
C37B H37F 0.9800
C38B H38D 0.9800
C38B H38E 0.9800
C38B H38F 0.9800
C39B H39D 0.9800
C39B H39E 0.9800
C39B H39F 0.9800
